data_2217062
loop_
_publ_author_name
'Ru Li'
'Pu Liu'
'Yu-Mei Gao'
'Lin-Lin Qin'
'Hua-Ning Yu'

_publ_section_title
;7-(Hydroxymethyl)-2-(1-hydroxy-1-methylethyl)-4-methoxy-2,3-dihydro-5<i>H</i>-furo[3,2-<i>g</i>]chromen-5-one
 methanol hemisolvate
;
_journal_coeditor_code GG2062
_journal_issue 1
_journal_name_full 'Acta Crystallographica Section E'
_journal_page_first o202
_journal_page_last o202
_journal_paper_doi 10.1107/S1600536807063763
_journal_volume 64
_journal_year 2008
_chemical_formula_iupac 'C16 H18 O6 , 0.5C H4 O'
_chemical_formula_moiety 'C16 H18 O6 , 0.5C H4 O'
_chemical_formula_sum 'C16.5 H20 O6.5'
_chemical_formula_weight 322.33
_chemical_name_systematic
;
7-(Hydroxymethyl)-2-(1-hydroxy-1-methylethyl)-4-methoxy-2,3-dihydro-5H-
furo[3,2-g]chromen-5-one methanol hemisolvate
;
_space_group_IT_number 4
_symmetry_cell_setting monoclinic
_symmetry_space_group_name_Hall 'P 2yb'
_symmetry_space_group_name_H-M 'P 1 21 1'
_atom_sites_solution_hydrogens geom
_atom_sites_solution_primary direct
_atom_sites_solution_secondary difmap
_cell_angle_alpha 90.00
_cell_angle_beta 91.600(2)
_cell_angle_gamma 90.00
_cell_formula_units_Z 4
_cell_length_a 9.4092(14)
_cell_length_b 13.4176(19)
_cell_length_c 12.6903(18)
_cell_measurement_reflns_used 3898
_cell_measurement_temperature 294(2)
_cell_measurement_theta_max 25.39
_cell_measurement_theta_min 2.64
_cell_volume 1601.5(4)
_computing_cell_refinement 'SMART (Bruker, 1997)'
_computing_data_collection 'SMART (Bruker, 1997)'
_computing_data_reduction 'SAINT (Bruker, 1997)'
_computing_molecular_graphics 'SHELXTL (Bruker, 1997)'
_computing_publication_material 'SHELXTL (Bruker, 1997)'
_computing_structure_refinement 'SHELXL97 (Sheldrick, 1997)'
_computing_structure_solution 'SHELXS97 (Sheldrick, 1997)'
_diffrn_ambient_temperature 294(2)
_diffrn_measured_fraction_theta_full 0.992
_diffrn_measured_fraction_theta_max 0.992
_diffrn_measurement_device_type 'Bruker SMART CCD area-detector'
_diffrn_measurement_method '\f and \w'
_diffrn_radiation_monochromator graphite
_diffrn_radiation_source 'fine-focus sealed tube'
_diffrn_radiation_type 'Mo K\a'
_diffrn_radiation_wavelength 0.71073
_diffrn_reflns_av_R_equivalents 0.027
_diffrn_reflns_av_sigmaI/netI 0.031
_diffrn_reflns_limit_h_max 11
_diffrn_reflns_limit_h_min -11
_diffrn_reflns_limit_k_max 9
_diffrn_reflns_limit_k_min -16
_diffrn_reflns_limit_l_max 15
_diffrn_reflns_limit_l_min -15
_diffrn_reflns_number 9210
_diffrn_reflns_theta_full 26.42
_diffrn_reflns_theta_max 26.42
_diffrn_reflns_theta_min 1.61
_diffrn_standards_decay_% 0
_diffrn_standards_interval_count 0
_diffrn_standards_interval_time 0
_diffrn_standards_number 0
_exptl_absorpt_coefficient_mu 0.103
_exptl_absorpt_correction_T_max 0.976
_exptl_absorpt_correction_T_min 0.956
_exptl_absorpt_correction_type multi-scan
_exptl_absorpt_process_details '(SADABS; Bruker, 1997)'
_exptl_crystal_colour colourless
_exptl_crystal_density_diffrn 1.337
_exptl_crystal_density_method 'not measured'
_exptl_crystal_description plate
_exptl_crystal_F_000 684
_exptl_crystal_size_max 0.30
_exptl_crystal_size_mid 0.28
_exptl_crystal_size_min 0.24
_refine_diff_density_max 0.171
_refine_diff_density_min -0.210
_refine_ls_abs_structure_details 'none, Friedel pairs merged'
_refine_ls_extinction_method none
_refine_ls_goodness_of_fit_ref 1.027
_refine_ls_hydrogen_treatment mixed
_refine_ls_matrix_type full
_refine_ls_number_parameters 437
_refine_ls_number_reflns 3408
_refine_ls_number_restraints 12
_refine_ls_restrained_S_all 1.033
_refine_ls_R_factor_all 0.0614
_refine_ls_R_factor_gt 0.0386
_refine_ls_shift/su_max 0.003
_refine_ls_shift/su_mean 0.000
_refine_ls_structure_factor_coef Fsqd
_refine_ls_weighting_details 'w = 1/[\s^2^(Fo^2^)+(0.0592P)^2^+0.2147P] where P=(Fo^2^+2Fc^2^)/3'
_refine_ls_weighting_scheme calc
_refine_ls_wR_factor_gt 0.0937
_refine_ls_wR_factor_ref 0.1079
_reflns_number_gt 2556
_reflns_number_total 3408
_reflns_threshold_expression I>2\s(I)
_cod_data_source_file gg2062.cif
_cod_data_source_block I
_cod_original_sg_symbol_H-M 'P 21'
_cod_database_code 2217062
_cod_database_fobs_code 2217062

loop_
_symmetry_equiv_pos_as_xyz
'x, y, z'
'-x, y+1/2, -z'

loop_
_atom_site_type_symbol
_atom_site_label
_atom_site_fract_x
_atom_site_fract_y
_atom_site_fract_z
_atom_site_U_iso_or_equiv
_atom_site_adp_type
_atom_site_calc_flag
_atom_site_refinement_flags
_atom_site_occupancy
O O1 0.8781(3) 0.6603(2) 0.4785(2) 0.0674(7) Uani d D 1
H H1 0.820(5) 0.621(3) 0.508(4) 0.101 Uiso d D 1
O O2 0.9188(3) 0.65092(18) 0.70280(17) 0.0545(6) Uani d . 1
O O3 0.7862(3) 0.97796(18) 0.7545(2) 0.0663(7) Uani d . 1
O O4 0.6245(3) 0.71772(16) 0.98859(17) 0.0499(6) Uani d . 1
O O5 0.6128(4) 1.0136(2) 0.9273(3) 0.1017(12) Uani d . 1
O O6 0.4013(3) 0.7906(2) 1.1992(2) 0.0779(9) Uani d D 1
H H6 0.475(4) 0.799(5) 1.239(4) 0.117 Uiso d D 1
O O7 0.1990(3) 0.9270(2) 1.1264(2) 0.0634(7) Uani d D 1
H H7 0.254(5) 0.878(3) 1.147(4) 0.095 Uiso d D 1
O O8 0.1715(3) 0.7605(2) 0.98115(17) 0.0566(6) Uani d . 1
O O9 0.3011(3) 0.93880(18) 0.67958(17) 0.0550(6) Uani d . 1
O O10 0.4679(2) 0.60625(15) 0.73882(16) 0.0445(5) Uani d . 1
O O11 0.4630(3) 0.84518(19) 0.54207(17) 0.0570(6) Uani d . 1
O O12 0.6907(3) 0.5091(2) 0.53907(19) 0.0619(7) Uani d D 1
H H12 0.642(5) 0.467(3) 0.502(3) 0.093 Uiso d D 1
C C1 1.0036(4) 0.7143(3) 0.6349(3) 0.0518(8) Uani d . 1
H H1A 1.0994 0.7200 0.6668 0.062 Uiso calc R 1
C C2 0.9341(4) 0.8170(3) 0.6371(3) 0.0553(9) Uani d . 1
H H2A 1.0047 0.8694 0.6435 0.066 Uiso calc R 1
H H2B 0.8752 0.8284 0.5743 0.066 Uiso calc R 1
C C3 0.8461(4) 0.8111(3) 0.7335(3) 0.0463(8) Uani d . 1
C C4 0.7736(4) 0.8812(2) 0.7866(3) 0.0468(8) Uani d . 1
C C5 0.6943(3) 0.8538(2) 0.8758(3) 0.0445(7) Uani d . 1
C C6 0.6171(4) 0.9232(3) 0.9427(3) 0.0554(9) Uani d . 1
C C7 0.5464(4) 0.8794(3) 1.0296(3) 0.0541(9) Uani d . 1
H H7A 0.4959 0.9204 1.0743 0.065 Uiso calc R 1
C C8 0.5506(4) 0.7821(3) 1.0485(3) 0.0505(8) Uani d . 1
C C9 0.6955(3) 0.7524(2) 0.9032(2) 0.0430(7) Uani d . 1
C C10 0.7682(4) 0.6792(2) 0.8496(3) 0.0460(8) Uani d . 1
H H10 0.7662 0.6126 0.8696 0.055 Uiso calc R 1
C C11 0.8426(4) 0.7116(2) 0.7658(2) 0.0447(8) Uani d . 1
C C12 1.0158(4) 0.6656(3) 0.5284(3) 0.0581(9) Uani d . 1
C C13 1.0790(6) 0.5624(4) 0.5394(4) 0.0854(14) Uani d . 1
H H13A 1.0147 0.5203 0.5765 0.128 Uiso calc R 1
H H13B 1.1680 0.5662 0.5781 0.128 Uiso calc R 1
H H13C 1.0943 0.5351 0.4707 0.128 Uiso calc R 1
C C14 1.1047(5) 0.7311(4) 0.4586(3) 0.0798(13) Uani d . 1
H H14A 1.1128 0.7003 0.3908 0.120 Uiso calc R 1
H H14B 1.1976 0.7395 0.4904 0.120 Uiso calc R 1
H H14C 1.0598 0.7950 0.4504 0.120 Uiso calc R 1
C C15 0.6701(5) 1.0182(4) 0.6989(4) 0.0815(13) Uani d . 1
H H15A 0.6673 0.9923 0.6284 0.122 Uiso calc R 1
H H15B 0.6789 1.0894 0.6967 0.122 Uiso calc R 1
H H15C 0.5841 1.0005 0.7333 0.122 Uiso calc R 1
C C16 0.4762(5) 0.7266(3) 1.1319(3) 0.0698(11) Uani d . 1
H H16A 0.4100 0.6798 1.0990 0.084 Uiso calc R 1
H H16B 0.5453 0.6886 1.1734 0.084 Uiso calc R 1
C C17 0.0789(4) 0.8478(3) 0.9780(3) 0.0529(8) Uani d . 1
H H17 -0.0156 0.8272 0.9518 0.063 Uiso calc R 1
C C18 0.1425(4) 0.9172(3) 0.8981(3) 0.0535(9) Uani d . 1
H H18A 0.0691 0.9476 0.8536 0.064 Uiso calc R 1
H H18B 0.1984 0.9692 0.9325 0.064 Uiso calc R 1
C C19 0.2351(3) 0.8488(2) 0.8353(2) 0.0414(7) Uani d . 1
C C20 0.3053(3) 0.8572(2) 0.7426(2) 0.0409(7) Uani d . 1
C C21 0.3860(3) 0.7750(2) 0.7045(2) 0.0373(6) Uani d . 1
C C22 0.4621(3) 0.7746(3) 0.6053(2) 0.0420(7) Uani d . 1
C C23 0.5373(4) 0.6851(3) 0.5837(2) 0.0459(8) Uani d . 1
H H23 0.5869 0.6813 0.5214 0.055 Uiso calc R 1
C C24 0.5404(3) 0.6068(2) 0.6479(2) 0.0425(7) Uani d . 1
C C25 0.3925(3) 0.6894(2) 0.7668(2) 0.0388(7) Uani d . 1
C C26 0.3224(4) 0.6792(3) 0.8611(2) 0.0453(8) Uani d . 1
H H26 0.3272 0.6212 0.9010 0.054 Uiso calc R 1
C C27 0.2462(3) 0.7599(3) 0.8910(2) 0.0452(8) Uani d . 1
C C28 0.0656(4) 0.8878(3) 1.0900(3) 0.0597(10) Uani d . 1
C C29 -0.0371(4) 0.9744(4) 1.0879(4) 0.0836(15) Uani d . 1
H H29A -0.0374 1.0053 1.1561 0.125 Uiso calc R 1
H H29B -0.1309 0.9508 1.0697 0.125 Uiso calc R 1
H H29C -0.0083 1.0223 1.0364 0.125 Uiso calc R 1
C C30 0.0158(6) 0.8050(4) 1.1621(3) 0.0948(17) Uani d . 1
H H30A 0.0848 0.7523 1.1640 0.142 Uiso calc R 1
H H30B -0.0738 0.7795 1.1358 0.142 Uiso calc R 1
H H30C 0.0048 0.8309 1.2319 0.142 Uiso calc R 1
C C31 0.2736(5) 1.0340(3) 0.7232(3) 0.0749(12) Uani d . 1
H H31A 0.1729 1.0429 0.7292 0.112 Uiso calc R 1
H H31B 0.3105 1.0848 0.6782 0.112 Uiso calc R 1
H H31C 0.3188 1.0388 0.7918 0.112 Uiso calc R 1
C C32 0.6206(4) 0.5121(3) 0.6356(3) 0.0550(9) Uani d . 1
H H32A 0.6900 0.5056 0.6932 0.066 Uiso calc R 1
H H32B 0.5554 0.4563 0.6392 0.066 Uiso calc R 1
O O13 0.5854(4) 0.7999(3) 0.3575(2) 0.0998(12) Uani d D 1
H H13 0.569(7) 0.802(6) 0.432(2) 0.150 Uiso d D 1
C C33 0.7073(6) 0.8399(6) 0.3440(5) 0.125(2) Uani d U 1
H H33A 0.7379 0.8737 0.4073 0.187 Uiso calc R 1
H H33B 0.7004 0.8868 0.2870 0.187 Uiso calc R 1
H H33C 0.7750 0.7891 0.3274 0.187 Uiso calc R 1

loop_
_atom_site_aniso_label
_atom_site_aniso_U_11
_atom_site_aniso_U_22
_atom_site_aniso_U_33
_atom_site_aniso_U_12
_atom_site_aniso_U_13
_atom_site_aniso_U_23
O1 0.0728(18) 0.077(2) 0.0523(14) -0.0222(15) -0.0001(12) -0.0111(13)
O2 0.0746(16) 0.0410(13) 0.0481(12) 0.0016(12) 0.0068(11) -0.0057(11)
O3 0.0728(17) 0.0358(13) 0.0905(19) -0.0054(13) 0.0057(14) 0.0072(13)
O4 0.0659(15) 0.0334(11) 0.0506(12) 0.0051(11) 0.0029(11) -0.0036(10)
O5 0.178(4) 0.0319(15) 0.098(2) 0.0235(19) 0.049(2) 0.0063(15)
O6 0.105(2) 0.0615(19) 0.0684(18) 0.0135(18) 0.0215(16) -0.0086(15)
O7 0.0598(16) 0.0650(17) 0.0650(15) 0.0035(13) -0.0056(12) -0.0216(13)
O8 0.0731(15) 0.0553(14) 0.0425(12) -0.0063(13) 0.0191(11) -0.0037(11)
O9 0.0782(16) 0.0441(13) 0.0431(12) 0.0104(12) 0.0091(11) 0.0063(10)
O10 0.0612(14) 0.0357(12) 0.0371(11) -0.0021(10) 0.0088(10) -0.0013(9)
O11 0.0722(16) 0.0570(15) 0.0426(12) 0.0135(13) 0.0156(11) 0.0146(11)
O12 0.0786(18) 0.0524(15) 0.0559(15) -0.0120(13) 0.0216(12) -0.0181(12)
C1 0.053(2) 0.049(2) 0.0533(19) -0.0027(16) -0.0018(16) -0.0045(16)
C2 0.064(2) 0.048(2) 0.054(2) -0.0061(18) 0.0000(17) -0.0041(16)
C3 0.0536(19) 0.0385(17) 0.0464(17) -0.0031(15) -0.0063(15) -0.0035(14)
C4 0.0505(18) 0.0314(17) 0.0579(19) -0.0038(14) -0.0081(16) -0.0023(14)
C5 0.0491(18) 0.0315(16) 0.0524(18) 0.0021(14) -0.0073(15) -0.0053(14)
C6 0.074(2) 0.0324(19) 0.059(2) 0.0060(17) -0.0028(18) -0.0057(16)
C7 0.065(2) 0.0394(19) 0.058(2) 0.0078(16) 0.0020(17) -0.0101(16)
C8 0.063(2) 0.0402(19) 0.0480(17) 0.0059(16) -0.0013(16) -0.0070(15)
C9 0.0505(18) 0.0342(17) 0.0438(16) -0.0018(14) -0.0078(14) -0.0030(14)
C10 0.060(2) 0.0303(15) 0.0475(17) 0.0044(15) -0.0068(15) -0.0023(14)
C11 0.055(2) 0.0351(16) 0.0434(17) 0.0049(15) -0.0076(14) -0.0068(14)
C12 0.058(2) 0.060(2) 0.057(2) -0.0059(19) 0.0067(17) -0.0110(18)
C13 0.103(4) 0.069(3) 0.085(3) 0.012(3) 0.021(3) -0.018(3)
C14 0.071(3) 0.095(4) 0.073(3) -0.013(3) 0.016(2) -0.009(3)
C15 0.087(3) 0.061(3) 0.097(3) 0.012(2) 0.018(3) 0.025(2)
C16 0.108(3) 0.048(2) 0.054(2) 0.007(2) 0.016(2) -0.0045(18)
C17 0.0483(19) 0.060(2) 0.0508(18) -0.0060(17) 0.0090(15) -0.0129(17)
C18 0.058(2) 0.051(2) 0.0510(19) 0.0027(17) 0.0047(16) -0.0082(16)
C19 0.0442(17) 0.0448(18) 0.0354(15) -0.0032(14) 0.0028(13) -0.0050(14)
C20 0.0435(17) 0.0416(17) 0.0372(15) -0.0011(14) -0.0026(13) -0.0022(13)
C21 0.0388(15) 0.0413(17) 0.0317(13) -0.0056(13) -0.0012(11) -0.0013(13)
C22 0.0420(17) 0.0484(19) 0.0354(15) -0.0031(15) 0.0013(13) 0.0025(14)
C23 0.0535(19) 0.0487(19) 0.0360(15) -0.0007(16) 0.0089(14) -0.0018(14)
C24 0.0480(18) 0.0421(17) 0.0375(16) -0.0053(15) 0.0034(13) -0.0057(14)
C25 0.0430(17) 0.0380(17) 0.0354(15) -0.0053(14) 0.0010(13) -0.0059(13)
C26 0.060(2) 0.0402(17) 0.0364(15) -0.0103(16) 0.0064(14) -0.0016(13)
C27 0.0515(19) 0.0509(19) 0.0335(15) -0.0111(16) 0.0074(13) -0.0092(15)
C28 0.054(2) 0.077(3) 0.0486(18) -0.0041(19) 0.0108(16) -0.0169(19)
C29 0.065(2) 0.108(4) 0.078(3) 0.016(3) 0.008(2) -0.040(3)
C30 0.110(4) 0.120(5) 0.056(2) -0.026(3) 0.033(2) -0.009(3)
C31 0.117(4) 0.049(2) 0.059(2) 0.004(2) 0.006(2) 0.0002(19)
C32 0.078(2) 0.0362(17) 0.0510(19) -0.0038(17) 0.0131(17) -0.0068(15)
O13 0.126(3) 0.113(3) 0.0614(18) 0.022(2) 0.0245(19) 0.0038(19)
C33 0.081(3) 0.163(6) 0.130(4) 0.015(4) -0.012(3) 0.014(5)

loop_
_atom_type_symbol
_atom_type_description
_atom_type_scat_dispersion_real
_atom_type_scat_dispersion_imag
_atom_type_scat_source
C C 0.0033 0.0016
; International Tables
Vol. C, Tables 4.2.6.8 and 6.1.1.4
;
H H 0.0000 0.0000
; International Tables
Vol. C, Tables 4.2.6.8 and 6.1.1.4
;
O O 0.0106 0.0060
; International Tables
Vol. C, Tables 4.2.6.8 and 6.1.1.4
;

loop_
_geom_angle_atom_site_label_1
_geom_angle_atom_site_label_2
_geom_angle_atom_site_label_3
_geom_angle
_geom_angle_publ_flag
C12 O1 H1 115(4) ?
C11 O2 C1 107.7(3) ?
C4 O3 C15 116.4(3) ?
C8 O4 C9 119.7(3) ?
C16 O6 H6 91(4) ?
C28 O7 H7 109(4) ?
C27 O8 C17 107.7(3) ?
C20 O9 C31 119.9(3) ?
C24 O10 C25 119.4(2) ?
C32 O12 H12 104(3) ?
O2 C1 C12 109.4(3) ?
O2 C1 C2 105.8(3) ?
C12 C1 C2 116.8(3) ?
O2 C1 H1A 108.2 ?
C12 C1 H1A 108.2 ?
C2 C1 H1A 108.2 ?
C3 C2 C1 102.4(3) ?
C3 C2 H2A 111.3 ?
C1 C2 H2A 111.3 ?
C3 C2 H2B 111.3 ?
C1 C2 H2B 111.3 ?
H2A C2 H2B 109.2 ?
C4 C3 C11 120.1(3) ?
C4 C3 C2 131.9(3) ?
C11 C3 C2 107.9(3) ?
C3 C4 O3 117.6(3) ?
C3 C4 C5 120.0(3) ?
O3 C4 C5 122.4(3) ?
C9 C5 C4 116.6(3) ?
C9 C5 C6 118.2(3) ?
C4 C5 C6 125.2(3) ?
O5 C6 C7 120.9(4) ?
O5 C6 C5 123.3(4) no
C7 C6 C5 115.8(3) no
C8 C7 C6 122.1(3) ?
C8 C7 H7A 119.0 ?
C6 C7 H7A 119.0 ?
C7 C8 O4 122.6(3) ?
C7 C8 C16 127.6(3) ?
O4 C8 C16 109.8(3) ?
O4 C9 C10 113.9(3) ?
O4 C9 C5 121.7(3) ?
C10 C9 C5 124.4(3) ?
C11 C10 C9 115.4(3) ?
C11 C10 H10 122.3 ?
C9 C10 H10 122.3 ?
O2 C11 C10 124.1(3) ?
O2 C11 C3 112.5(3) ?
C10 C11 C3 123.4(3) ?
O1 C12 C1 109.1(3) ?
O1 C12 C13 110.2(4) ?
C1 C12 C13 110.7(3) ?
O1 C12 C14 106.2(3) ?
C1 C12 C14 109.2(3) ?
C13 C12 C14 111.3(4) ?
C12 C13 H13A 109.5 ?
C12 C13 H13B 109.5 ?
H13A C13 H13B 109.5 ?
C12 C13 H13C 109.5 ?
H13A C13 H13C 109.5 ?
H13B C13 H13C 109.5 ?
C12 C14 H14A 109.5 ?
C12 C14 H14B 109.5 ?
H14A C14 H14B 109.5 ?
C12 C14 H14C 109.5 ?
H14A C14 H14C 109.5 ?
H14B C14 H14C 109.5 ?
O3 C15 H15A 109.5 ?
O3 C15 H15B 109.5 ?
H15A C15 H15B 109.5 ?
O3 C15 H15C 109.5 ?
H15A C15 H15C 109.5 ?
H15B C15 H15C 109.5 ?
O6 C16 C8 112.2(3) ?
O6 C16 H16A 109.2 ?
C8 C16 H16A 109.2 ?
O6 C16 H16B 109.2 ?
C8 C16 H16B 109.2 ?
H16A C16 H16B 107.9 ?
O8 C17 C18 105.4(3) ?
O8 C17 C28 108.7(3) ?
C18 C17 C28 116.8(3) ?
O8 C17 H17 108.5 ?
C18 C17 H17 108.5 ?
C28 C17 H17 108.5 ?
C19 C18 C17 103.0(3) ?
C19 C18 H18A 111.2 ?
C17 C18 H18A 111.2 ?
C19 C18 H18B 111.2 ?
C17 C18 H18B 111.2 ?
H18A C18 H18B 109.1 ?
C20 C19 C27 118.5(3) ?
C20 C19 C18 134.7(3) ?
C27 C19 C18 106.8(3) ?
O9 C20 C19 124.5(3) no
O9 C20 C21 115.4(2) no
C19 C20 C21 120.0(3) ?
C25 C21 C20 117.2(2) ?
C25 C21 C22 118.0(3) ?
C20 C21 C22 124.8(3) ?
O11 C22 C23 120.4(3) ?
O11 C22 C21 124.4(3) ?
C23 C22 C21 115.2(3) ?
C24 C23 C22 123.4(3) ?
C24 C23 H23 118.3 ?
C22 C23 H23 118.3 ?
C23 C24 O10 121.6(3) ?
C23 C24 C32 127.8(3) ?
O10 C24 C32 110.7(3) ?
O10 C25 C26 113.8(3) ?
O10 C25 C21 122.4(2) ?
C26 C25 C21 123.7(3) ?
C27 C26 C25 115.5(3) ?
C27 C26 H26 122.3 ?
C25 C26 H26 122.3 ?
C26 C27 O8 122.0(3) ?
C26 C27 C19 125.1(3) ?
O8 C27 C19 112.9(3) ?
O7 C28 C29 106.2(3) ?
O7 C28 C30 110.9(3) ?
C29 C28 C30 111.4(4) ?
O7 C28 C17 109.7(3) ?
C29 C28 C17 108.8(3) ?
C30 C28 C17 109.7(3) ?
C28 C29 H29A 109.5 ?
C28 C29 H29B 109.5 ?
H29A C29 H29B 109.5 ?
C28 C29 H29C 109.5 ?
H29A C29 H29C 109.5 ?
H29B C29 H29C 109.5 ?
C28 C30 H30A 109.5 ?
C28 C30 H30B 109.5 ?
H30A C30 H30B 109.5 ?
C28 C30 H30C 109.5 ?
H30A C30 H30C 109.5 ?
H30B C30 H30C 109.5 ?
O9 C31 H31A 109.5 ?
O9 C31 H31B 109.5 ?
H31A C31 H31B 109.5 ?
O9 C31 H31C 109.5 ?
H31A C31 H31C 109.5 ?
H31B C31 H31C 109.5 ?
O12 C32 C24 111.5(3) ?
O12 C32 H32A 109.3 ?
C24 C32 H32A 109.3 ?
O12 C32 H32B 109.3 ?
C24 C32 H32B 109.3 ?
H32A C32 H32B 108.0 ?
C33 O13 H13 107(4) ?
O13 C33 H33A 109.5 ?
O13 C33 H33B 109.5 ?
H33A C33 H33B 109.5 ?
O13 C33 H33C 109.5 ?
H33A C33 H33C 109.5 ?
H33B C33 H33C 109.5 ?

loop_
_geom_bond_atom_site_label_1
_geom_bond_atom_site_label_2
_geom_bond_distance
O1 C12 1.428(5)
O1 H1 0.85(3)
O2 C11 1.359(4)
O2 C1 1.464(4)
O3 C4 1.367(4)
O3 C15 1.393(5)
O4 C8 1.356(4)
O4 C9 1.370(4)
O5 C6 1.229(4)
O6 C16 1.415(5)
O6 H6 0.85(3)
O7 C28 1.426(5)
O7 H7 0.87(3)
O8 C27 1.359(4)
O8 C17 1.459(5)
O9 C20 1.356(4)
O9 C31 1.419(5)
O10 C24 1.356(4)
O10 C25 1.375(4)
O11 C22 1.242(4)
O12 C32 1.409(4)
O12 H12 0.85(3)
C1 C12 1.508(5)
C1 C2 1.526(5)
C1 H1A 0.9800
C2 C3 1.498(5)
C2 H2A 0.9700
C2 H2B 0.9700
C3 C4 1.354(5)
C3 C11 1.397(5)
C4 C5 1.421(5)
C5 C9 1.403(4)
C5 C6 1.467(5)
C6 C7 1.430(5)
C7 C8 1.328(5)
C7 H7A 0.9300
C8 C16 1.485(5)
C9 C10 1.386(4)
C10 C11 1.361(5)
C10 H10 0.9300
C12 C13 1.512(6)
C12 C14 1.515(6)
C13 H13A 0.9600
C13 H13B 0.9600
C13 H13C 0.9600
C14 H14A 0.9600
C14 H14B 0.9600
C14 H14C 0.9600
C15 H15A 0.9600
C15 H15B 0.9600
C15 H15C 0.9600
C16 H16A 0.9700
C16 H16B 0.9700
C17 C18 1.512(5)
C17 C28 1.527(5)
C17 H17 0.9800
C18 C19 1.509(4)
C18 H18A 0.9700
C18 H18B 0.9700
C19 C20 1.369(4)
C19 C27 1.389(5)
C20 C21 1.431(4)
C21 C25 1.395(4)
C21 C22 1.465(4)
C22 C23 1.424(5)
C23 C24 1.330(4)
C23 H23 0.9300
C24 C32 1.488(5)
C25 C26 1.388(4)
C26 C27 1.358(5)
C26 H26 0.9300
C28 C29 1.511(6)
C28 C30 1.522(6)
C29 H29A 0.9600
C29 H29B 0.9600
C29 H29C 0.9600
C30 H30A 0.9600
C30 H30B 0.9600
C30 H30C 0.9600
C31 H31A 0.9600
C31 H31B 0.9600
C31 H31C 0.9600
C32 H32A 0.9700
C32 H32B 0.9700
O13 C33 1.283(7)
O13 H13 0.96(3)
C33 H33A 0.9600
C33 H33B 0.9600
C33 H33C 0.9600

loop_
_geom_hbond_atom_site_label_D
_geom_hbond_atom_site_label_H
_geom_hbond_atom_site_label_A
_geom_hbond_site_symmetry_A
_geom_hbond_distance_DH
_geom_hbond_distance_HA
_geom_hbond_distance_DA
_geom_hbond_angle_DHA
_geom_hbond_publ_flag
O12 H12 O9 2_646 0.85(3) 2.41(4) 2.934(3) 120(4) yes
O12 H12 O11 2_646 0.85(3) 1.99(3) 2.812(3) 162(5) yes
O6 H6 O13 1_556 0.85(3) 1.80(3) 2.618(5) 159(6) yes
O13 H13 O11 . 0.96(3) 1.83(4) 2.708(4) 150(6) yes
O7 H7 O6 . 0.87(3) 1.92(3) 2.779(4) 169(5) yes
O1 H1 O12 . 0.85(3) 1.98(3) 2.809(4) 164(5) yes

loop_
_geom_torsion_atom_site_label_1
_geom_torsion_atom_site_label_2
_geom_torsion_atom_site_label_3
_geom_torsion_atom_site_label_4
_geom_torsion
_geom_torsion_publ_flag
C15 O3 C4 C3 105.4(4) yes
C15 O3 C4 C5 -78.1(4) yes
C31 O9 C20 C19 26.1(5) yes
C31 O9 C20 C21 -156.1(3) yes
C11 O2 C1 C12 -145.4(3) ?
C11 O2 C1 C2 -18.8(3) ?
O2 C1 C2 C3 18.2(3) ?
C12 C1 C2 C3 140.2(3) ?
C1 C2 C3 C4 170.2(4) ?
C1 C2 C3 C11 -11.7(4) ?
C11 C3 C4 O3 177.0(3) ?
C2 C3 C4 O3 -5.1(6) ?
C11 C3 C4 C5 0.3(5) ?
C2 C3 C4 C5 178.2(3) ?
C3 C4 C5 C9 -0.6(4) ?
O3 C4 C5 C9 -177.0(3) ?
C3 C4 C5 C6 177.0(3) ?
O3 C4 C5 C6 0.5(5) ?
C9 C5 C6 O5 178.0(4) ?
C4 C5 C6 O5 0.5(6) ?
C9 C5 C6 C7 -1.5(5) ?
C4 C5 C6 C7 -178.9(3) ?
O5 C6 C7 C8 -179.3(4) ?
C5 C6 C7 C8 0.1(5) ?
C6 C7 C8 O4 1.5(6) ?
C6 C7 C8 C16 -176.4(4) ?
C9 O4 C8 C7 -1.7(5) ?
C9 O4 C8 C16 176.6(3) ?
C8 O4 C9 C10 179.2(3) ?
C8 O4 C9 C5 0.2(4) ?
C4 C5 C9 O4 179.1(3) ?
C6 C5 C9 O4 1.4(5) ?
C4 C5 C9 C10 0.2(5) ?
C6 C5 C9 C10 -177.5(3) ?
O4 C9 C10 C11 -178.5(3) ?
C5 C9 C10 C11 0.5(5) ?
C1 O2 C11 C10 -169.7(3) ?
C1 O2 C11 C3 11.7(4) ?
C9 C10 C11 O2 -179.1(3) ?
C9 C10 C11 C3 -0.7(5) ?
C4 C3 C11 O2 178.9(3) ?
C2 C3 C11 O2 0.5(4) ?
C4 C3 C11 C10 0.3(5) ?
C2 C3 C11 C10 -178.0(3) ?
O2 C1 C12 O1 64.8(4) ?
C2 C1 C12 O1 -55.4(4) ?
O2 C1 C12 C13 -56.6(4) ?
C2 C1 C12 C13 -176.8(4) ?
O2 C1 C12 C14 -179.6(3) ?
C2 C1 C12 C14 60.3(4) ?
C7 C8 C16 O6 -3.9(6) ?
O4 C8 C16 O6 177.9(3) ?
C27 O8 C17 C18 -19.7(3) ?
C27 O8 C17 C28 -145.7(3) ?
O8 C17 C18 C19 19.3(3) ?
C28 C17 C18 C19 140.1(3) ?
C17 C18 C19 C20 168.0(3) ?
C17 C18 C19 C27 -12.7(3) ?
C27 C19 C20 O9 178.6(3) ?
C18 C19 C20 O9 -2.2(6) ?
C27 C19 C20 C21 0.9(4) ?
C18 C19 C20 C21 -179.9(3) ?
O9 C20 C21 C25 -179.7(3) ?
C19 C20 C21 C25 -1.9(4) ?
O9 C20 C21 C22 0.4(4) ?
C19 C20 C21 C22 178.3(3) ?
C25 C21 C22 O11 178.8(3) ?
C20 C21 C22 O11 -1.4(5) ?
C25 C21 C22 C23 -0.7(4) ?
C20 C21 C22 C23 179.1(3) ?
O11 C22 C23 C24 -179.9(3) ?
C21 C22 C23 C24 -0.3(5) ?
C22 C23 C24 O10 1.6(5) ?
C22 C23 C24 C32 -176.9(3) ?
C25 O10 C24 C23 -1.8(4) ?
C25 O10 C24 C32 176.9(3) ?
C24 O10 C25 C26 179.6(3) ?
C24 O10 C25 C21 0.7(4) ?
C20 C21 C25 O10 -179.3(3) ?
C22 C21 C25 O10 0.5(4) ?
C20 C21 C25 C26 1.9(4) ?
C22 C21 C25 C26 -178.3(3) ?
O10 C25 C26 C27 -179.7(3) ?
C21 C25 C26 C27 -0.8(4) ?
C25 C26 C27 O8 179.7(3) ?
C25 C26 C27 C19 -0.3(5) ?
C17 O8 C27 C26 -167.8(3) ?
C17 O8 C27 C19 12.1(3) ?
C20 C19 C27 C26 0.2(5) ?
C18 C19 C27 C26 -179.2(3) ?
C20 C19 C27 O8 -179.7(3) ?
C18 C19 C27 O8 0.9(4) ?
O8 C17 C28 O7 67.5(4) ?
C18 C17 C28 O7 -51.5(4) ?
O8 C17 C28 C29 -176.7(3) ?
C18 C17 C28 C29 64.3(4) ?
O8 C17 C28 C30 -54.6(4) ?
C18 C17 C28 C30 -173.6(4) ?
C23 C24 C32 O12 -4.5(5) ?
O10 C24 C32 O12 176.9(3) ?

loop_
_cod_related_entry_id
_cod_related_entry_database
_cod_related_entry_code
1 ChemSpider 30655410
